data_7234445
loop_
_publ_author_name
'Rojek, Tomasz'
'Goldeman, Waldemar'
'\'Slepokura, Katarzyna'
'Duczmal, Marek'
'Wojciechowska, Agnieszka'
'Matczak-Jon, Ewa'

_publ_section_title
;
 Low pH constructed Co(ii) and Ni(ii) 1D coordination polymers based on
 C\a-substituted analogues of zoledronic acid: structural
 characterization, and spectroscopic and magnetic properties
;
_journal_issue 54
_journal_name_full 'RSC Advances'
_journal_page_first 31497
_journal_paper_doi 10.1039/C9RA05673D
_journal_volume 9
_journal_year 2019
_chemical_formula_moiety 'C8 H14 Co N2 O8 P2, (H2 O)'
_chemical_formula_sum 'C8 H16 Co N2 O9 P2'
_chemical_formula_weight 405.10
_space_group_crystal_system monoclinic
_space_group_IT_number 15
_space_group_name_Hall '-C 2yc'
_space_group_name_H-M_alt 'C 1 2/c 1'
_symmetry_space_group_name_Hall '-C 2yc'
_symmetry_space_group_name_H-M 'C 1 2/c 1'
_atom_sites_solution_hydrogens mixed
_atom_sites_solution_primary direct
_atom_sites_solution_secondary difmap
_audit_creation_method SHELXL-2014/7
_audit_update_record
;
2019-09-11 deposited with the CCDC.    2019-09-24 downloaded from the CCDC.
;
_cell_angle_alpha 90
_cell_angle_beta 94.45(3)
_cell_angle_gamma 90
_cell_formula_units_Z 8
_cell_length_a 13.666(4)
_cell_length_b 8.447(2)
_cell_length_c 22.247(5)
_cell_measurement_reflns_used 3781
_cell_measurement_temperature 80(2)
_cell_measurement_theta_max 28.83
_cell_measurement_theta_min 2.75
_cell_volume 2560.4(11)
_computing_cell_refinement
;
CrysAlisPro, Agilent Technologies,
Version 1.171.36.21 (release 14-08-2012 CrysAlis171 .NET)
(compiled Sep 14 2012,17:21:16)
;
_computing_data_collection
;
CrysAlisPro, Agilent Technologies,
Version 1.171.36.21 (release 14-08-2012 CrysAlis171 .NET)
(compiled Sep 14 2012,17:21:16)
;
_computing_data_reduction
;
CrysAlisPro, Agilent Technologies,
Version 1.171.36.21 (release 14-08-2012 CrysAlis171 .NET)
(compiled Sep 14 2012,17:21:16)
;
_computing_molecular_graphics 'DIAMOND ver. 3.2 (Brandenburg, Putz, 2006)'
_computing_publication_material 'PLATON (Spek, 2009)'
_computing_structure_refinement 'SHELXL-2014/7 (Sheldrick, 2015)'
_computing_structure_solution 'SHELXS-97 (Sheldrick, 2008)'
_diffrn_ambient_temperature 80(2)
_diffrn_detector_area_resol_mean 10.3456
_diffrn_measured_fraction_theta_full 1.000
_diffrn_measured_fraction_theta_max 0.897
_diffrn_measurement_device_type 'Agilent Technologies, Xcalibur R, Ruby'
_diffrn_measurement_method 'omega scan'
_diffrn_radiation_type MoK\a
_diffrn_radiation_wavelength 0.71073
_diffrn_reflns_av_R_equivalents 0.0268
_diffrn_reflns_av_unetI/netI 0.0325
_diffrn_reflns_Laue_measured_fraction_full 1.000
_diffrn_reflns_Laue_measured_fraction_max 0.897
_diffrn_reflns_limit_h_max 15
_diffrn_reflns_limit_h_min -18
_diffrn_reflns_limit_k_max 11
_diffrn_reflns_limit_k_min -11
_diffrn_reflns_limit_l_max 29
_diffrn_reflns_limit_l_min -29
_diffrn_reflns_number 9127
_diffrn_reflns_point_group_measured_fraction_full 1.000
_diffrn_reflns_point_group_measured_fraction_max 0.897
_diffrn_reflns_theta_full 25.242
_diffrn_reflns_theta_max 28.889
_diffrn_reflns_theta_min 2.837
_diffrn_source 'Enhance (Mo) X-ray Source'
_exptl_absorpt_coefficient_mu 1.645
_exptl_absorpt_correction_T_max 0.969
_exptl_absorpt_correction_T_min 0.796
_exptl_absorpt_correction_type analytical
_exptl_absorpt_process_details
;
CrysAlisPro, Agilent Technologies,
Version 1.171.36.21 (release 14-08-2012 CrysAlis171 .NET)
(compiled Sep 14 2012,17:21:16)
Analytical numeric absorption correction using a multifaceted crystal
            model based on expressions derived by R.C. Clark & J.S. Reid.
(Clark, R. C. & Reid, J. S. (1995). Acta Cryst. A51, 887-897)
;
_exptl_crystal_colour pink
_exptl_crystal_density_diffrn 2.102
_exptl_crystal_description plate
_exptl_crystal_F_000 1656
_exptl_crystal_size_max 0.27
_exptl_crystal_size_mid 0.06
_exptl_crystal_size_min 0.02
_refine_diff_density_max 0.486
_refine_diff_density_min -0.568
_refine_diff_density_rms 0.086
_refine_ls_extinction_method none
_refine_ls_goodness_of_fit_ref 1.038
_refine_ls_hydrogen_treatment constr
_refine_ls_matrix_type full
_refine_ls_number_parameters 200
_refine_ls_number_reflns 3029
_refine_ls_number_restraints 9
_refine_ls_restrained_S_all 1.036
_refine_ls_R_factor_all 0.0419
_refine_ls_R_factor_gt 0.0315
_refine_ls_shift/su_max 0.001
_refine_ls_shift/su_mean 0.000
_refine_ls_structure_factor_coef Fsqd
_refine_ls_weighting_details 'w=1/[\s^2^(Fo^2^)+(0.0305P)^2^+4.7875P] where P=(Fo^2^+2Fc^2^)/3'
_refine_ls_weighting_scheme calc
_refine_ls_wR_factor_gt 0.0708
_refine_ls_wR_factor_ref 0.0750
_reflns_Friedel_coverage 0.000
_reflns_number_gt 2510
_reflns_number_total 3029
_reflns_threshold_expression 'I > 2\s(I)'
_cod_data_source_file c9ra05673d2.cif
_cod_data_source_block tr01022ab
_cod_database_code 7234445
_shelx_shelxl_version_number 2014/7
_shelx_space_group_comment
;
The symmetry employed for this shelxl refinement is uniquely defined
by the following loop, which should always be used as a source of
symmetry information in preference to the above space-group names.
They are only intended as comments.
;
_shelx_estimated_absorpt_t_min 0.665
_shelx_estimated_absorpt_t_max 0.968

loop_
_space_group_symop_operation_xyz
'x, y, z'
'-x, y, -z+1/2'
'x+1/2, y+1/2, z'
'-x+1/2, y+1/2, -z+1/2'
'-x, -y, -z'
'x, -y, z-1/2'
'-x+1/2, -y+1/2, -z'
'x+1/2, -y+1/2, z-1/2'

loop_
_atom_site_label
_atom_site_type_symbol
_atom_site_fract_x
_atom_site_fract_y
_atom_site_fract_z
_atom_site_U_iso_or_equiv
_atom_site_adp_type
_atom_site_occupancy
_atom_site_site_symmetry_order
_atom_site_calc_flag
_atom_site_refinement_flags_posn
_atom_site_refinement_flags_adp
Co1 Co 0.18022(2) 0.50127(3) 0.46508(2) 0.00500(9) Uani 1 1 d . .
P1 P 0.22063(4) 0.33205(6) 0.58485(2) 0.00488(12) Uani 1 1 d . .
P2 P 0.21424(4) 0.69087(6) 0.58797(2) 0.00450(12) Uani 1 1 d . .
O1 O 0.28171(11) 0.18499(16) 0.58916(7) 0.0064(3) Uani 1 1 d . .
O2 O 0.14419(11) 0.34719(17) 0.53206(6) 0.0072(3) Uani 1 1 d . .
O3 O 0.17188(11) 0.34970(17) 0.64660(7) 0.0078(3) Uani 1 1 d D .
H3 H 0.1573 0.4458 0.6498 0.012 Uiso 1 1 d DR U
O4 O 0.27750(11) 0.83843(16) 0.59654(7) 0.0064(3) Uani 1 1 d . .
O5 O 0.15488(11) 0.65737(17) 0.64172(6) 0.0068(3) Uani 1 1 d . .
O6 O 0.15097(11) 0.69070(17) 0.52759(6) 0.0060(3) Uani 1 1 d . .
O7 O 0.32186(11) 0.51842(16) 0.51834(6) 0.0056(3) Uani 1 1 d D .
H7 H 0.3414 0.6093 0.5097 0.008 Uiso 1 1 d DR U
N1 N 0.37150(14) 0.4812(2) 0.68503(8) 0.0065(4) Uani 1 1 d . .
N2 N 0.34311(14) 0.3685(2) 0.76910(8) 0.0099(4) Uani 1 1 d D .
H2N H 0.3394 0.2964 0.7974 0.012 Uiso 1 1 d DR U
C1 C 0.29591(15) 0.5153(2) 0.58040(9) 0.0046(4) Uani 1 1 d . .
C2 C 0.39297(15) 0.5057(2) 0.62167(9) 0.0053(4) Uani 1 1 d . .
C3 C 0.46808(16) 0.3868(2) 0.59855(9) 0.0067(4) Uani 1 1 d . .
H3A H 0.4978 0.3156 0.6303 0.008 Uiso 1 1 calc R U
H3B H 0.4425 0.3258 0.5627 0.008 Uiso 1 1 calc R U
C4 C 0.53489(17) 0.5265(2) 0.58356(10) 0.0092(4) Uani 1 1 d . .
H4A H 0.6022 0.5192 0.6033 0.011 Uiso 1 1 calc R U
H4B H 0.5364 0.5467 0.5398 0.011 Uiso 1 1 calc R U
C5 C 0.46795(16) 0.6406(2) 0.61530(10) 0.0078(4) Uani 1 1 d . .
H5A H 0.4423 0.7288 0.5894 0.009 Uiso 1 1 calc R U
H5B H 0.4976 0.6808 0.6544 0.009 Uiso 1 1 calc R U
C21 C 0.36921(16) 0.3424(2) 0.71406(9) 0.0075(4) Uani 1 1 d . .
H21 H 0.3839 0.2420 0.6978 0.009 Uiso 1 1 calc R U
C41 C 0.32739(17) 0.5289(3) 0.77633(10) 0.0113(5) Uani 1 1 d . .
H41 H 0.3074 0.5797 0.8115 0.014 Uiso 1 1 calc R U
C51 C 0.34585(16) 0.5994(3) 0.72409(10) 0.0095(4) Uani 1 1 d . .
H51 H 0.3420 0.7096 0.7156 0.011 Uiso 1 1 calc R U
O1W O 0.02742(12) 0.49640(17) 0.43132(7) 0.0102(3) Uani 1 1 d D .
H1W H 0.0036 0.4058 0.4355 0.015 Uiso 1 1 d DR U
H2W H -0.0091 0.5657 0.4449 0.015 Uiso 1 1 d DR U
O2W O 0.07245(19) 0.5153(2) 0.30241(12) 0.0478(7) Uani 1 1 d D .
H3W H 0.0353 0.5199 0.3307 0.072 Uiso 1 1 d DR U
H4W H 0.1314 0.5109 0.3161 0.072 Uiso 1 1 d DR U

loop_
_atom_site_aniso_label
_atom_site_aniso_U_11
_atom_site_aniso_U_22
_atom_site_aniso_U_33
_atom_site_aniso_U_23
_atom_site_aniso_U_13
_atom_site_aniso_U_12
Co1 0.00546(16) 0.00377(14) 0.00566(15) 0.00011(11) -0.00033(10) 0.00009(11)
P1 0.0050(3) 0.0040(2) 0.0057(3) 0.00027(19) 0.0004(2) -0.0005(2)
P2 0.0051(3) 0.0041(2) 0.0043(3) -0.00001(19) 0.0005(2) 0.0009(2)
O1 0.0069(8) 0.0041(7) 0.0079(7) -0.0004(6) -0.0007(6) 0.0000(6)
O2 0.0060(8) 0.0079(7) 0.0073(7) 0.0015(6) -0.0013(6) -0.0001(6)
O3 0.0088(8) 0.0063(7) 0.0085(7) 0.0004(6) 0.0023(6) 0.0000(6)
O4 0.0077(8) 0.0050(7) 0.0065(7) 0.0003(6) -0.0002(6) 0.0001(6)
O5 0.0068(8) 0.0079(7) 0.0060(7) 0.0006(6) 0.0024(6) 0.0003(6)
O6 0.0068(8) 0.0062(7) 0.0050(7) 0.0010(5) 0.0001(6) 0.0017(6)
O7 0.0079(8) 0.0049(7) 0.0045(7) 0.0018(5) 0.0023(5) -0.0003(6)
N1 0.0063(9) 0.0079(8) 0.0052(8) 0.0001(7) 0.0000(7) 0.0000(7)
N2 0.0128(10) 0.0107(9) 0.0061(9) 0.0019(7) -0.0001(7) -0.0005(8)
C1 0.0049(10) 0.0059(9) 0.0030(9) 0.0006(7) 0.0005(7) 0.0010(8)
C2 0.0046(10) 0.0075(10) 0.0036(9) 0.0002(8) -0.0001(7) -0.0004(8)
C3 0.0058(11) 0.0086(10) 0.0057(10) 0.0004(8) -0.0003(8) 0.0022(8)
C4 0.0069(11) 0.0101(10) 0.0109(11) -0.0012(8) 0.0020(8) -0.0003(9)
C5 0.0081(11) 0.0058(9) 0.0094(10) 0.0002(8) -0.0005(8) -0.0029(8)
C21 0.0070(11) 0.0069(10) 0.0085(10) 0.0001(8) -0.0007(8) -0.0010(8)
C41 0.0124(12) 0.0129(11) 0.0083(10) -0.0024(8) 0.0003(8) 0.0027(9)
C51 0.0111(12) 0.0077(10) 0.0093(10) -0.0034(8) -0.0020(8) 0.0032(9)
O1W 0.0087(8) 0.0045(7) 0.0170(8) -0.0001(6) -0.0017(6) 0.0008(6)
O2W 0.0628(18) 0.0183(11) 0.0688(18) 0.0035(10) 0.0467(14) 0.0075(10)

loop_
_atom_type_symbol
_atom_type_description
_atom_type_scat_dispersion_real
_atom_type_scat_dispersion_imag
_atom_type_scat_source
C C 0.0033 0.0016 'International Tables Vol C Tables 4.2.6.8 and 6.1.1.4'
H H 0.0000 0.0000 'International Tables Vol C Tables 4.2.6.8 and 6.1.1.4'
N N 0.0061 0.0033 'International Tables Vol C Tables 4.2.6.8 and 6.1.1.4'
O O 0.0106 0.0060 'International Tables Vol C Tables 4.2.6.8 and 6.1.1.4'
P P 0.1023 0.0942 'International Tables Vol C Tables 4.2.6.8 and 6.1.1.4'
Co Co 0.3494 0.9721 'International Tables Vol C Tables 4.2.6.8 and 6.1.1.4'

loop_
_geom_angle_atom_site_label_1
_geom_angle_atom_site_label_2
_geom_angle_atom_site_label_3
_geom_angle
_geom_angle_site_symmetry_1
_geom_angle_site_symmetry_3
O4 Co1 O2 175.85(6) 7_566 .
O4 Co1 O1 90.90(6) 7_566 7_556
O2 Co1 O1 91.51(6) . 7_556
O4 Co1 O1W 95.47(6) 7_566 .
O2 Co1 O1W 87.75(6) . .
O1 Co1 O1W 93.59(6) 7_556 .
O4 Co1 O6 90.97(6) 7_566 .
O2 Co1 O6 86.35(6) . .
O1 Co1 O6 174.96(6) 7_556 .
O1W Co1 O6 90.89(6) . .
O4 Co1 O7 92.01(6) 7_566 .
O2 Co1 O7 84.36(6) . .
O1 Co1 O7 96.53(6) 7_556 .
O1W Co1 O7 167.32(6) . .
O6 Co1 O7 78.73(6) . .
O1 P1 O2 117.88(9) . .
O1 P1 O3 107.07(9) . .
O2 P1 O3 110.74(9) . .
O1 P1 C1 112.67(9) . .
O2 P1 C1 103.80(9) . .
O3 P1 C1 103.85(9) . .
O4 P2 O5 112.73(9) . .
O4 P2 O6 112.67(8) . .
O5 P2 O6 112.80(9) . .
O4 P2 C1 108.87(9) . .
O5 P2 C1 106.34(9) . .
O6 P2 C1 102.66(9) . .
P1 O1 Co1 139.19(9) . 7_556
P1 O2 Co1 115.05(9) . .
P1 O3 H3 106.4 . .
P2 O4 Co1 130.34(9) . 7_566
P2 O6 Co1 116.06(8) . .
C1 O7 Co1 104.00(12) . .
C1 O7 H7 109.8 . .
Co1 O7 H7 102.7 . .
C21 N1 C51 108.15(18) . .
C21 N1 C2 126.60(17) . .
C51 N1 C2 125.19(17) . .
C21 N2 C41 109.08(18) . .
C21 N2 H2N 125.6 . .
C41 N2 H2N 125.2 . .
O7 C1 C2 107.58(16) . .
O7 C1 P1 103.99(12) . .
C2 C1 P1 111.93(13) . .
O7 C1 P2 105.24(12) . .
C2 C1 P2 118.41(14) . .
P1 C1 P2 108.51(11) . .
N1 C2 C5 111.88(16) . .
N1 C2 C3 114.31(17) . .
C5 C2 C3 89.23(16) . .
N1 C2 C1 110.32(17) . .
C5 C2 C1 116.60(17) . .
C3 C2 C1 113.20(17) . .
C4 C3 C2 89.69(16) . .
C4 C3 H3A 113.7 . .
C2 C3 H3A 113.7 . .
C4 C3 H3B 113.7 . .
C2 C3 H3B 113.7 . .
H3A C3 H3B 110.9 . .
C5 C4 C3 89.84(16) . .
C5 C4 H4A 113.7 . .
C3 C4 H4A 113.7 . .
C5 C4 H4B 113.7 . .
C3 C4 H4B 113.7 . .
H4A C4 H4B 110.9 . .
C4 C5 C2 90.10(16) . .
C4 C5 H5A 113.6 . .
C2 C5 H5A 113.6 . .
C4 C5 H5B 113.6 . .
C2 C5 H5B 113.6 . .
H5A C5 H5B 110.9 . .
N2 C21 N1 108.60(19) . .
N2 C21 H21 125.7 . .
N1 C21 H21 125.7 . .
C51 C41 N2 106.96(19) . .
C51 C41 H41 126.5 . .
N2 C41 H41 126.5 . .
C41 C51 N1 107.19(19) . .
C41 C51 H51 126.4 . .
N1 C51 H51 126.4 . .
Co1 O1W H1W 110.5 . .
Co1 O1W H2W 116.5 . .
H1W O1W H2W 110.4 . .
H3W O2W H4W 110.5 . .

loop_
_geom_bond_atom_site_label_1
_geom_bond_atom_site_label_2
_geom_bond_distance
_geom_bond_site_symmetry_2
Co1 O4 2.0419(15) 7_566
Co1 O2 2.0666(15) .
Co1 O1 2.0734(15) 7_556
Co1 O1W 2.1640(17) .
Co1 O6 2.1773(15) .
Co1 O7 2.1946(17) .
P1 O1 1.4955(15) .
P1 O2 1.5153(16) .
P1 O3 1.5798(16) .
P1 C1 1.866(2) .
P2 O4 1.5204(15) .
P2 O5 1.5226(16) .
P2 O6 1.5401(16) .
P2 C1 1.871(2) .
O1 Co1 2.0735(15) 7_556
O3 H3 0.8401 .
O4 Co1 2.0419(15) 7_566
O7 C1 1.452(2) .
O7 H7 0.8399 .
N1 C21 1.340(3) .
N1 C51 1.387(3) .
N1 C2 1.476(3) .
N2 C21 1.320(3) .
N2 C41 1.383(3) .
N2 H2N 0.8796 .
C1 C2 1.556(3) .
C2 C5 1.547(3) .
C2 C3 1.552(3) .
C3 C4 1.544(3) .
C3 H3A 0.9900 .
C3 H3B 0.9900 .
C4 C5 1.538(3) .
C4 H4A 0.9900 .
C4 H4B 0.9900 .
C5 H5A 0.9900 .
C5 H5B 0.9900 .
C21 H21 0.9500 .
C41 C51 1.347(3) .
C41 H41 0.9500 .
C51 H51 0.9500 .
O1W H1W 0.8401 .
O1W H2W 0.8399 .
O2W H3W 0.8399 .
O2W H4W 0.8399 .

loop_
_geom_hbond_atom_site_label_D
_geom_hbond_atom_site_label_H
_geom_hbond_atom_site_label_A
_geom_hbond_distance_DH
_geom_hbond_distance_HA
_geom_hbond_distance_DA
_geom_hbond_angle_DHA
_geom_hbond_site_symmetry_A
O3 H3 O5 0.84 1.80 2.611(2) 162.9 .
O7 H7 O6 0.84 1.89 2.698(2) 161.3 7_566
N2 H2N O5 0.88 1.79 2.666(2) 173.5 4_546
C3 H3A O5 0.99 2.53 3.289(3) 133.8 3_545
C5 H5A O4 0.99 2.45 3.094(3) 122.2 .
C5 H5A O1W 0.99 2.41 3.239(3) 141.1 7_566
C21 H21 O2W 0.95 2.25 3.154(3) 157.7 7_556
C41 H41 O3 0.95 2.47 3.206(3) 134.0 4_556
O1W H1W O6 0.84 2.46 3.102(2) 133.5 5_566
O1W H2W O2 0.84 2.09 2.865(2) 153.4 5_566
O2W H3W O1W 0.84 2.26 2.984(3) 144.8 .
O2W H4W O4 0.84 2.56 3.173(3) 130.4 7_566

loop_
_geom_torsion_atom_site_label_1
_geom_torsion_atom_site_label_2
_geom_torsion_atom_site_label_3
_geom_torsion_atom_site_label_4
_geom_torsion
_geom_torsion_site_symmetry_4
O2 P1 O1 Co1 17.20(18) 7_556
O3 P1 O1 Co1 142.75(13) 7_556
C1 P1 O1 Co1 -103.70(15) 7_556
O1 P1 O2 Co1 -105.08(10) .
O3 P1 O2 Co1 131.18(9) .
C1 P1 O2 Co1 20.30(11) .
O5 P2 O4 Co1 -147.98(11) 7_566
O6 P2 O4 Co1 -18.91(15) 7_566
C1 P2 O4 Co1 94.27(12) 7_566
O4 P2 O6 Co1 117.47(9) .
O5 P2 O6 Co1 -113.50(9) .
C1 P2 O6 Co1 0.53(11) .
Co1 O7 C1 C2 173.00(12) .
Co1 O7 C1 P1 54.14(12) .
Co1 O7 C1 P2 -59.87(12) .
O1 P1 C1 O7 77.52(14) .
O2 P1 C1 O7 -51.12(14) .
O3 P1 C1 O7 -166.98(12) .
O1 P1 C1 C2 -38.33(16) .
O2 P1 C1 C2 -166.97(13) .
O3 P1 C1 C2 77.18(15) .
O1 P1 C1 P2 -170.83(9) .
O2 P1 C1 P2 60.53(11) .
O3 P1 C1 P2 -55.32(12) .
O4 P2 C1 O7 -79.97(14) .
O5 P2 C1 O7 158.32(12) .
O6 P2 C1 O7 39.65(14) .
O4 P2 C1 C2 40.25(17) .
O5 P2 C1 C2 -81.46(16) .
O6 P2 C1 C2 159.87(15) .
O4 P2 C1 P1 169.22(9) .
O5 P2 C1 P1 47.50(12) .
O6 P2 C1 P1 -71.17(11) .
C21 N1 C2 C5 -132.9(2) .
C51 N1 C2 C5 50.1(3) .
C21 N1 C2 C3 -33.4(3) .
C51 N1 C2 C3 149.6(2) .
C21 N1 C2 C1 95.5(2) .
C51 N1 C2 C1 -81.5(2) .
O7 C1 C2 N1 -172.66(15) .
P1 C1 C2 N1 -59.03(18) .
P2 C1 C2 N1 68.34(19) .
O7 C1 C2 C5 58.3(2) .
P1 C1 C2 C5 171.93(14) .
P2 C1 C2 C5 -60.7(2) .
O7 C1 C2 C3 -43.1(2) .
P1 C1 C2 C3 70.49(19) .
P2 C1 C2 C3 -162.14(14) .
N1 C2 C3 C4 -121.77(18) .
C5 C2 C3 C4 -8.01(16) .
C1 C2 C3 C4 110.77(18) .
C2 C3 C4 C5 8.05(16) .
C3 C4 C5 C2 -8.08(16) .
N1 C2 C5 C4 124.03(17) .
C3 C2 C5 C4 8.04(16) .
C1 C2 C5 C4 -107.68(19) .
C41 N2 C21 N1 0.3(3) .
C51 N1 C21 N2 0.2(2) .
C2 N1 C21 N2 -177.22(19) .
C21 N2 C41 C51 -0.7(3) .
N2 C41 C51 N1 0.8(3) .
C21 N1 C51 C41 -0.6(2) .
C2 N1 C51 C41 176.9(2) .
